data_2231598
loop_
_publ_author_name
'Booysen, Irvin'
'Hlela, Thulani'
'Ismail, Muhammed'
'Gerber, Thomas'
'Hosten, Eric'
'Betz, Richard'

_publ_section_title
;
 (<i>E</i>)-6-Amino-1,3-dimethyl-5-[(pyridin-2-ylmethylidene)amino]pyrimidine-2,4(1<i>H</i>,3<i>H</i>)-dione
;
_journal_coeditor_code LH5299
_journal_issue 9
_journal_name_full 'Acta Crystallographica Section E'
_journal_page_first o2289
_journal_paper_doi 10.1107/S1600536811031618
_journal_volume 67
_journal_year 2011
_chemical_formula_iupac 'C12 H13 N5 O2'
_chemical_formula_moiety 'C12 H13 N5 O2'
_chemical_formula_sum 'C12 H13 N5 O2'
_chemical_formula_weight 259.27
_chemical_name_systematic
(<i>E</i>)-6-Amino-1,3-dimethyl-5-[(pyridin-2-ylmethylidene)amino]pyrimidine-2,4(1<i>H</i>,3<i>H</i>)-dione
_space_group_IT_number 43
_symmetry_cell_setting orthorhombic
_symmetry_space_group_name_Hall 'F 2 -2d'
_symmetry_space_group_name_H-M 'F d d 2'
_atom_sites_solution_hydrogens geom
_atom_sites_solution_primary direct
_atom_sites_solution_secondary difmap
_audit_creation_method SHELXL-97
_cell_angle_alpha 90.00
_cell_angle_beta 90.00
_cell_angle_gamma 90.00
_cell_formula_units_Z 16
_cell_length_a 26.5036(8)
_cell_length_b 28.9987(14)
_cell_length_c 6.21930(10)
_cell_measurement_reflns_used 2610
_cell_measurement_temperature 200(2)
_cell_measurement_theta_max 25.19
_cell_measurement_theta_min 2.81
_cell_volume 4780.0(3)
_computing_cell_refinement 'SAINT (Bruker, 2010)'
_computing_data_collection 'APEX2 (Bruker, 2010)'
_computing_data_reduction 'SAINT (Bruker, 2010)'
_computing_molecular_graphics 'ortep-3 (Farrugia, 1997) and Mercury (Macrae <i>et al.</i>, 2008)'
_computing_publication_material 'SHELXL97 (Sheldrick, 2008) and PLATON (Spek, 2009)'
_computing_structure_refinement 'SHELXL97 (Sheldrick, 2008)'
_computing_structure_solution 'SHELXS97 (Sheldrick, 2008)'
_diffrn_ambient_temperature 200(2)
_diffrn_measured_fraction_theta_full 0.998
_diffrn_measured_fraction_theta_max 0.998
_diffrn_measurement_device_type 'Bruker APEXII CCD'
_diffrn_measurement_method '\f and \w'
_diffrn_radiation_monochromator graphite
_diffrn_radiation_source 'fine-focus sealed tube'
_diffrn_radiation_type MoK\a
_diffrn_radiation_wavelength 0.71073
_diffrn_reflns_av_R_equivalents 0.0490
_diffrn_reflns_av_sigmaI/netI 0.0471
_diffrn_reflns_limit_h_max 32
_diffrn_reflns_limit_h_min -35
_diffrn_reflns_limit_k_max 38
_diffrn_reflns_limit_k_min -38
_diffrn_reflns_limit_l_max 8
_diffrn_reflns_limit_l_min -8
_diffrn_reflns_number 11316
_diffrn_reflns_theta_full 28.32
_diffrn_reflns_theta_max 28.32
_diffrn_reflns_theta_min 2.08
_exptl_absorpt_coefficient_mu 0.103
_exptl_absorpt_correction_type none
_exptl_crystal_colour red
_exptl_crystal_density_diffrn 1.441
_exptl_crystal_density_method 'not measured'
_exptl_crystal_description platelet
_exptl_crystal_F_000 2176
_exptl_crystal_size_max 0.268
_exptl_crystal_size_mid 0.141
_exptl_crystal_size_min 0.060
_refine_diff_density_max 0.170
_refine_diff_density_min -0.191
_refine_ls_extinction_method none
_refine_ls_goodness_of_fit_ref 0.938
_refine_ls_hydrogen_treatment mixed
_refine_ls_matrix_type full
_refine_ls_number_parameters 182
_refine_ls_number_reflns 1620
_refine_ls_number_restraints 1
_refine_ls_restrained_S_all 0.937
_refine_ls_R_factor_all 0.0625
_refine_ls_R_factor_gt 0.0386
_refine_ls_shift/su_max 0.000
_refine_ls_shift/su_mean 0.000
_refine_ls_structure_factor_coef Fsqd
_refine_ls_weighting_details 'calc w=1/[\s^2^(Fo^2^)+(0.0422P)^2^+0.0000P] where P=(Fo^2^+2Fc^2^)/3'
_refine_ls_weighting_scheme calc
_refine_ls_wR_factor_gt 0.0739
_refine_ls_wR_factor_ref 0.0791
_reflns_number_gt 1171
_reflns_number_total 1620
_reflns_threshold_expression I>2\s(I)
_cod_data_source_file lh5299.cif
_cod_data_source_block I
_cod_database_code 2231598
_cod_database_fobs_code 2231598

loop_
_symmetry_equiv_pos_as_xyz
'x, y, z'
'-x, -y, z'
'-x+1/4, y+1/4, z+1/4'
'x+3/4, -y+3/4, z+1/4'
'x, y+1/2, z+1/2'
'-x, -y+1/2, z+1/2'
'-x+1/4, y+3/4, z+3/4'
'x+3/4, -y+5/4, z+3/4'
'x+1/2, y, z+1/2'
'-x+1/2, -y, z+1/2'
'-x+3/4, y+1/4, z+3/4'
'x+5/4, -y+3/4, z+3/4'
'x+1/2, y+1/2, z'
'-x+1/2, -y+1/2, z'
'-x+3/4, y+3/4, z+1/4'
'x+5/4, -y+5/4, z+1/4'

loop_
_atom_site_type_symbol
_atom_site_label
_atom_site_fract_x
_atom_site_fract_y
_atom_site_fract_z
_atom_site_U_iso_or_equiv
_atom_site_adp_type
_atom_site_calc_flag
_atom_site_refinement_flags
_atom_site_occupancy
_atom_site_symmetry_multiplicity
O O1 0.15951(6) 0.02666(6) 0.6362(3) 0.0368(5) Uani d . 1 1
O O2 0.24640(6) 0.08960(6) 0.0779(2) 0.0332(4) Uani d . 1 1
N N1 0.11534(7) 0.06900(7) 0.3925(3) 0.0284(5) Uani d . 1 1
N N2 0.20212(7) 0.05684(7) 0.3521(3) 0.0267(5) Uani d . 1 1
N N3 0.15107(7) 0.12779(6) -0.0955(3) 0.0246(4) Uani d . 1 1
N N4 0.06933(8) 0.10885(8) 0.1366(4) 0.0347(5) Uani d . 1 1
H H71 0.0405(11) 0.0991(9) 0.207(5) 0.056(9) Uiso d . 1 1
H H72 0.0709(8) 0.1246(8) 0.023(4) 0.021(7) Uiso d . 1 1
N N5 0.21612(7) 0.17411(7) -0.5455(3) 0.0290(5) Uani d . 1 1
C C1 0.15777(9) 0.10106(8) 0.0864(4) 0.0247(5) Uani d . 1 1
C C2 0.11379(9) 0.09303(8) 0.2032(4) 0.0250(5) Uani d . 1 1
C C3 0.15934(9) 0.04947(8) 0.4708(4) 0.0269(6) Uani d . 1 1
C C4 0.20500(8) 0.08359(8) 0.1627(4) 0.0245(5) Uani d . 1 1
C C5 0.07022(10) 0.06475(12) 0.5270(5) 0.0497(8) Uani d . 1 1
H H5A 0.0523 0.0943 0.5301 0.075 Uiso calc R 1 1
H H5B 0.0801 0.0562 0.6735 0.075 Uiso calc R 1 1
H H5C 0.0480 0.0409 0.4675 0.075 Uiso calc R 1 1
C C6 0.24849(9) 0.03686(9) 0.4392(4) 0.0360(6) Uani d . 1 1
H H6A 0.2572 0.0524 0.5741 0.054 Uiso calc R 1 1
H H6B 0.2760 0.0409 0.3354 0.054 Uiso calc R 1 1
H H6C 0.2433 0.0039 0.4665 0.054 Uiso calc R 1 1
C C7 0.18654(9) 0.13865(8) -0.2257(4) 0.0274(6) Uani d . 1 1
H H7 0.2197 0.1272 -0.2021 0.033 Uiso calc R 1 1
C C8 0.17658(9) 0.16845(8) -0.4101(3) 0.0242(5) Uani d . 1 1
C C9 0.13029(9) 0.18992(9) -0.4462(4) 0.0321(6) Uani d . 1 1
H H9 0.1032 0.1861 -0.3479 0.039 Uiso calc R 1 1
C C10 0.12463(10) 0.21673(8) -0.6268(4) 0.0366(6) Uani d . 1 1
H H10 0.0935 0.2319 -0.6536 0.044 Uiso calc R 1 1
C C11 0.16425(10) 0.22156(9) -0.7690(4) 0.0393(7) Uani d . 1 1
H H11 0.1607 0.2392 -0.8968 0.047 Uiso calc R 1 1
C C12 0.20894(10) 0.20008(9) -0.7199(4) 0.0362(7) Uani d . 1 1
H H12 0.2365 0.2039 -0.8161 0.043 Uiso calc R 1 1

loop_
_atom_site_aniso_label
_atom_site_aniso_U_11
_atom_site_aniso_U_22
_atom_site_aniso_U_33
_atom_site_aniso_U_12
_atom_site_aniso_U_13
_atom_site_aniso_U_23
O1 0.0386(10) 0.0401(10) 0.0316(10) 0.0016(8) 0.0004(8) 0.0116(10)
O2 0.0224(9) 0.0446(11) 0.0328(9) 0.0016(8) 0.0037(7) 0.0052(9)
N1 0.0219(11) 0.0349(12) 0.0284(10) 0.0010(8) 0.0044(9) 0.0071(10)
N2 0.0239(10) 0.0303(11) 0.0261(10) 0.0031(8) -0.0012(8) 0.0042(9)
N3 0.0214(10) 0.0288(11) 0.0237(10) -0.0008(8) 0.0020(9) -0.0003(10)
N4 0.0223(12) 0.0480(14) 0.0340(12) -0.0001(10) 0.0035(10) 0.0164(12)
N5 0.0261(11) 0.0345(12) 0.0263(10) -0.0002(9) 0.0031(8) 0.0030(10)
C1 0.0237(12) 0.0276(13) 0.0229(11) -0.0003(9) 0.0002(10) -0.0009(11)
C2 0.0239(13) 0.0261(12) 0.0251(12) 0.0020(9) -0.0016(10) 0.0002(11)
C3 0.0253(14) 0.0273(13) 0.0281(13) -0.0017(10) 0.0004(10) 0.0013(12)
C4 0.0239(13) 0.0249(12) 0.0248(12) 0.0003(9) -0.0003(10) -0.0029(11)
C5 0.0290(15) 0.078(2) 0.0423(16) 0.0069(15) 0.0112(13) 0.0267(16)
C6 0.0270(13) 0.0416(15) 0.0393(15) 0.0055(11) -0.0034(11) 0.0085(13)
C7 0.0237(13) 0.0321(14) 0.0264(12) 0.0014(10) 0.0002(11) 0.0000(11)
C8 0.0224(11) 0.0272(13) 0.0230(11) -0.0021(10) 0.0004(10) -0.0026(10)
C9 0.0264(14) 0.0350(14) 0.0349(14) 0.0036(11) 0.0006(11) -0.0011(12)
C10 0.0311(14) 0.0306(14) 0.0480(17) 0.0049(11) -0.0141(13) -0.0018(14)
C11 0.0456(18) 0.0349(14) 0.0373(15) -0.0021(12) -0.0090(13) 0.0100(13)
C12 0.0395(16) 0.0392(16) 0.0298(14) -0.0032(13) 0.0050(12) 0.0073(12)

loop_
_atom_type_symbol
_atom_type_description
_atom_type_scat_dispersion_real
_atom_type_scat_dispersion_imag
_atom_type_scat_source
C C 0.0033 0.0016 'International Tables Vol C Tables 4.2.6.8 and 6.1.1.4'
H H 0.0000 0.0000 'International Tables Vol C Tables 4.2.6.8 and 6.1.1.4'
N N 0.0061 0.0033 'International Tables Vol C Tables 4.2.6.8 and 6.1.1.4'
O O 0.0106 0.0060 'International Tables Vol C Tables 4.2.6.8 and 6.1.1.4'

loop_
_geom_angle_atom_site_label_1
_geom_angle_atom_site_label_2
_geom_angle_atom_site_label_3
_geom_angle
C2 N1 C3 122.4(2)
C2 N1 C5 120.6(2)
C3 N1 C5 116.9(2)
C3 N2 C4 125.46(19)
C3 N2 C6 115.73(19)
C4 N2 C6 118.74(19)
C7 N3 C1 124.1(2)
C2 N4 H71 118.6(18)
C2 N4 H72 113.8(16)
H71 N4 H72 127(2)
C12 N5 C8 117.6(2)
N3 C1 C2 114.4(2)
N3 C1 C4 125.6(2)
C2 C1 C4 120.0(2)
N4 C2 N1 118.0(2)
N4 C2 C1 121.4(2)
N1 C2 C1 120.6(2)
O1 C3 N2 122.3(2)
O1 C3 N1 121.4(2)
N2 C3 N1 116.3(2)
O2 C4 N2 118.9(2)
O2 C4 C1 126.0(2)
N2 C4 C1 115.1(2)
N1 C5 H5A 109.5
N1 C5 H5B 109.5
H5A C5 H5B 109.5
N1 C5 H5C 109.5
H5A C5 H5C 109.5
H5B C5 H5C 109.5
N2 C6 H6A 109.5
N2 C6 H6B 109.5
H6A C6 H6B 109.5
N2 C6 H6C 109.5
H6A C6 H6C 109.5
H6B C6 H6C 109.5
N3 C7 C8 120.6(2)
N3 C7 H7 119.7
C8 C7 H7 119.7
N5 C8 C9 121.8(2)
N5 C8 C7 114.8(2)
C9 C8 C7 123.4(2)
C10 C9 C8 118.7(2)
C10 C9 H9 120.6
C8 C9 H9 120.6
C9 C10 C11 119.9(2)
C9 C10 H10 120.1
C11 C10 H10 120.1
C12 C11 C10 117.9(3)
C12 C11 H11 121.0
C10 C11 H11 121.0
N5 C12 C11 124.1(2)
N5 C12 H12 118.0
C11 C12 H12 118.0

loop_
_geom_bond_atom_site_label_1
_geom_bond_atom_site_label_2
_geom_bond_distance
O1 C3 1.223(3)
O2 C4 1.230(3)
N1 C2 1.368(3)
N1 C3 1.385(3)
N1 C5 1.465(3)
N2 C3 1.370(3)
N2 C4 1.413(3)
N2 C6 1.463(3)
N3 C7 1.280(3)
N3 C1 1.383(3)
N4 C2 1.330(3)
N4 H71 0.93(3)
N4 H72 0.84(2)
N5 C12 1.334(3)
N5 C8 1.354(3)
C1 C2 1.393(3)
C1 C4 1.431(3)
C5 H5A 0.9800
C5 H5B 0.9800
C5 H5C 0.9800
C6 H6A 0.9800
C6 H6B 0.9800
C6 H6C 0.9800
C7 C8 1.460(3)
C7 H7 0.9500
C8 C9 1.394(3)
C9 C10 1.374(4)
C9 H9 0.9500
C10 C11 1.380(4)
C10 H10 0.9500
C11 C12 1.373(4)
C11 H11 0.9500
C12 H12 0.9500

loop_
_geom_hbond_atom_site_label_D
_geom_hbond_atom_site_label_H
_geom_hbond_atom_site_label_A
_geom_hbond_site_symmetry_A
_geom_hbond_distance_DH
_geom_hbond_distance_HA
_geom_hbond_distance_DA
_geom_hbond_angle_DHA
N4 H71 N5 8_445 0.93(3) 2.08(3) 2.928(3) 151(3)
N4 H72 N3 . 0.84(2) 2.25(2) 2.661(3) 110.2(18)
N4 H72 O2 8_444 0.84(2) 2.54(2) 3.108(3) 125.8(19)
C7 H7 O2 . 0.95 2.17 2.847(3) 126.9
C11 H11 O1 3_553 0.95 2.54 3.313(3) 138.3

loop_
_geom_torsion_atom_site_label_1
_geom_torsion_atom_site_label_2
_geom_torsion_atom_site_label_3
_geom_torsion_atom_site_label_4
_geom_torsion
C7 N3 C1 C2 -179.2(2)
C7 N3 C1 C4 3.4(4)
C3 N1 C2 N4 177.2(2)
C5 N1 C2 N4 -5.7(3)
C3 N1 C2 C1 -3.6(3)
C5 N1 C2 C1 173.4(2)
N3 C1 C2 N4 2.3(3)
C4 C1 C2 N4 179.9(2)
N3 C1 C2 N1 -176.8(2)
C4 C1 C2 N1 0.8(3)
C4 N2 C3 O1 -178.5(2)
C6 N2 C3 O1 -1.8(3)
C4 N2 C3 N1 2.1(3)
C6 N2 C3 N1 178.7(2)
C2 N1 C3 O1 -177.2(2)
C5 N1 C3 O1 5.6(4)
C2 N1 C3 N2 2.2(3)
C5 N1 C3 N2 -174.9(2)
C3 N2 C4 O2 176.0(2)
C6 N2 C4 O2 -0.6(3)
C3 N2 C4 C1 -4.6(3)
C6 N2 C4 C1 178.8(2)
N3 C1 C4 O2 -0.3(4)
C2 C1 C4 O2 -177.6(2)
N3 C1 C4 N2 -179.7(2)
C2 C1 C4 N2 3.0(3)
C1 N3 C7 C8 -177.8(2)
C12 N5 C8 C9 -2.0(3)
C12 N5 C8 C7 178.4(2)
N3 C7 C8 N5 -174.6(2)
N3 C7 C8 C9 5.8(3)
N5 C8 C9 C10 1.4(4)
C7 C8 C9 C10 -179.0(2)
C8 C9 C10 C11 0.6(4)
C9 C10 C11 C12 -1.9(4)
C8 N5 C12 C11 0.6(4)
C10 C11 C12 N5 1.4(4)

loop_
_cod_related_entry_id
_cod_related_entry_database
_cod_related_entry_code
1 ChemSpider 30656951
